data_7224016
loop_
_publ_author_name
'Maurya, Mannar R.'
'Saini, Neeraj'
'Avecilla, Fernando'

_publ_section_title
;
 Study of temperature dependent three components dynamic covalent assembly
 via Hantzsch reaction catalyzed by dioxido- and
 oxidoperoxidomolybdenum(VI) complexes under solvent free condition
;
_journal_name_full 'RSC Adv.'
_journal_paper_doi 10.1039/C5RA24791H
_journal_year 2016
_chemical_formula_moiety 'C21 H22 Mo N4 O5 S'
_chemical_formula_sum 'C21 H22 Mo N4 O5 S'
_chemical_formula_weight 538.43
_chemical_name_systematic
; 
 ? 
;
_space_group_IT_number 15
_symmetry_cell_setting monoclinic
_symmetry_space_group_name_Hall '-C 2yc'
_symmetry_space_group_name_H-M 'C 1 2/c 1'
_atom_sites_solution_hydrogens geom
_atom_sites_solution_primary direct
_atom_sites_solution_secondary difmap
_audit_creation_method SHELXL-97
_audit_update_record
;
2015-11-10 deposited with the CCDC.
2016-01-21 downloaded from the CCDC.
;
_cell_angle_alpha 90.00
_cell_angle_beta 110.874(8)
_cell_angle_gamma 90.00
_cell_formula_units_Z 8
_cell_length_a 26.895(4)
_cell_length_b 8.4616(10)
_cell_length_c 21.724(3)
_cell_measurement_reflns_used 29280
_cell_measurement_temperature 296(2)
_cell_measurement_theta_max 34.449
_cell_measurement_theta_min 6.294
_cell_volume 4619.4(11)
_computing_cell_refinement 'SAINT V7.68A (Bruker: Madison, 2009 ) in Apex2 suite'
_computing_data_collection 'Apex2, Bruker Instrument Service v2010, 1-2'
_computing_data_reduction 'SAINT and XPREP Version 2008/2 (Sheldrick, Bruker AXS Inc.)'
_computing_molecular_graphics 'Bruker SHELXTL'
_computing_publication_material 'Bruker SHELXTL'
_computing_structure_refinement 'XL V2008/4 (G. M. Sheldrick, Acta Cryst. (2008). A64, 112-122)'
_computing_structure_solution 'XS V2008/1 (G. M. Sheldrick, Acta Cryst. (2008). A64, 112-122)'
_diffrn_ambient_temperature 296(2)
_diffrn_measured_fraction_theta_full 0.995
_diffrn_measured_fraction_theta_max 0.995
_diffrn_measurement_device_type 'CCD area detector'
_diffrn_measurement_method 'phi and omega scans'
_diffrn_radiation_monochromator graphite
_diffrn_radiation_source 'fine-focus sealed tube'
_diffrn_radiation_type MoK\a
_diffrn_radiation_wavelength 0.71073
_diffrn_reflns_av_R_equivalents 0.0996
_diffrn_reflns_av_unetI/netI 0.1147
_diffrn_reflns_limit_h_max 34
_diffrn_reflns_limit_h_min -35
_diffrn_reflns_limit_k_max 10
_diffrn_reflns_limit_k_min -11
_diffrn_reflns_limit_l_max 28
_diffrn_reflns_limit_l_min -28
_diffrn_reflns_number 27898
_diffrn_reflns_theta_full 28.31
_diffrn_reflns_theta_max 28.31
_diffrn_reflns_theta_min 1.62
_exptl_absorpt_coefficient_mu 0.698
_exptl_absorpt_correction_T_max 0.9335
_exptl_absorpt_correction_T_min 0.8180
_exptl_absorpt_correction_type multi-scan
_exptl_absorpt_process_details SADABS
_exptl_crystal_colour yellow
_exptl_crystal_density_diffrn 1.548
_exptl_crystal_density_method 'not measured'
_exptl_crystal_description block
_exptl_crystal_F_000 2192
_exptl_crystal_size_max 0.30
_exptl_crystal_size_mid 0.20
_exptl_crystal_size_min 0.10
_refine_diff_density_max 0.408
_refine_diff_density_min -0.422
_refine_diff_density_rms 0.079
_refine_ls_extinction_method none
_refine_ls_goodness_of_fit_ref 0.971
_refine_ls_hydrogen_treatment noref
_refine_ls_matrix_type full
_refine_ls_number_parameters 293
_refine_ls_number_reflns 5738
_refine_ls_number_restraints 0
_refine_ls_restrained_S_all 0.971
_refine_ls_R_factor_all 0.1808
_refine_ls_R_factor_gt 0.0571
_refine_ls_shift/su_max 0.000
_refine_ls_shift/su_mean 0.000
_refine_ls_structure_factor_coef Fsqd
_refine_ls_weighting_details 'calc w=1/[\s^2^(Fo^2^)+(0.0626P)^2^+3.3532P] where P=(Fo^2^+2Fc^2^)/3'
_refine_ls_weighting_scheme calc
_refine_ls_wR_factor_gt 0.1223
_refine_ls_wR_factor_ref 0.1694
_reflns_number_gt 2236
_reflns_number_total 5738
_reflns_threshold_expression >2sigma(I)
_cod_data_source_file c5ra24791h2.cif
_cod_data_source_block compound1aSI
_cod_depositor_comments
;
The following automatic conversions were performed:

'_symmetry_cell_setting' value 'Monoclinic' changed to 'monoclinic'
according to
/usr/data/users/saulius/crontab/automatic-downloads/rss-feeds/RSC/lib/dictionaries/cif_core.dic
dictionary named 'cif_core.dic' version 2.4.2 from 2011-04-26.

Automatic conversion script
Id: cif_fix_values 4268 2015-11-12 08:31:59Z antanas 
;
_cod_original_cell_volume 4619.3(10)
_cod_original_sg_symbol_Hall -C2yc
_cod_original_sg_symbol_H-M C2/c
_cod_database_code 7224016

loop_
_symmetry_equiv_pos_as_xyz
'x, y, z'
'-x, y, -z+1/2'
'x+1/2, y+1/2, z'
'-x+1/2, y+1/2, -z+1/2'
'-x, -y, -z'
'x, -y, z-1/2'
'-x+1/2, -y+1/2, -z'
'x+1/2, -y+1/2, z-1/2'

loop_
_atom_site_label
_atom_site_type_symbol
_atom_site_fract_x
_atom_site_fract_y
_atom_site_fract_z
_atom_site_U_iso_or_equiv
_atom_site_adp_type
_atom_site_occupancy
_atom_site_symmetry_multiplicity
_atom_site_calc_flag
_atom_site_refinement_flags
Mo1 Mo 0.16050(2) 0.76609(6) 0.16852(3) 0.0629(2) Uani 1 1 d .
S1 S 0.13388(8) 1.1230(2) 0.23764(10) 0.0881(6) Uani 1 1 d .
C1 C 0.0591(2) 0.7885(6) 0.0551(3) 0.0544(14) Uani 1 1 d .
N1 N 0.0321(2) 0.8269(6) -0.0077(3) 0.0636(12) Uani 1 1 d .
O1 O 0.21175(16) 0.8925(4) 0.1806(2) 0.0781(12) Uani 1 1 d .
N2 N -0.0191(2) 0.7565(6) -0.0305(2) 0.0717(14) Uani 1 1 d .
O2 O 0.17722(17) 0.6019(5) 0.1366(2) 0.0810(13) Uani 1 1 d .
C2 C 0.0269(3) 0.6886(7) 0.0774(3) 0.0665(16) Uani 1 1 d .
N3 N 0.0904(2) 0.6443(5) 0.1838(3) 0.0662(13) Uani 1 1 d .
O3 O 0.18283(18) 0.6981(5) 0.2612(2) 0.0781(12) Uani 1 1 d .
C3 C -0.0219(3) 0.6742(7) 0.0209(3) 0.0684(16) Uani 1 1 d .
O4 O 0.10687(17) 0.8444(5) 0.08667(19) 0.0776(12) Uani 1 1 d .
N4 N 0.1032(2) 0.5804(6) 0.2469(3) 0.0707(14) Uani 1 1 d .
C4 C -0.0728(2) 0.5881(7) 0.0121(3) 0.084(2) Uani 1 1 d .
H4A H -0.0958 0.5935 -0.0332 0.126 Uiso 1 1 calc R
H4B H -0.0900 0.6363 0.0392 0.126 Uiso 1 1 calc R
H4C H -0.0650 0.4796 0.0248 0.126 Uiso 1 1 calc R
O5 O 0.12000(15) 0.9602(4) 0.2084(2) 0.0736(12) Uani 1 1 d .
C5 C 0.0430(3) 0.6206(6) 0.1416(3) 0.0654(16) Uani 1 1 d .
C6 C 0.0028(3) 0.5224(8) 0.1598(3) 0.102(2) Uani 1 1 d .
H6A H 0.0205 0.4695 0.2009 0.152 Uiso 1 1 calc R
H6B H -0.0130 0.4454 0.1260 0.152 Uiso 1 1 calc R
H6C H -0.0244 0.5903 0.1639 0.152 Uiso 1 1 calc R
C7 C 0.1514(3) 0.6120(7) 0.2828(3) 0.0732(19) Uani 1 1 d .
C8 C 0.1742(3) 0.5545(8) 0.3524(3) 0.0773(19) Uani 1 1 d .
C9 C 0.2212(3) 0.6123(10) 0.3927(4) 0.109(3) Uani 1 1 d .
H9 H 0.2393 0.6870 0.3773 0.131 Uiso 1 1 calc R
C10 C 0.2423(4) 0.5596(15) 0.4570(5) 0.145(4) Uani 1 1 d .
H10 H 0.2749 0.5995 0.4844 0.175 Uiso 1 1 calc R
C11 C 0.2170(5) 0.4517(16) 0.4816(5) 0.152(5) Uani 1 1 d .
H11 H 0.2315 0.4202 0.5254 0.182 Uiso 1 1 calc R
C12 C 0.1709(4) 0.3917(10) 0.4413(5) 0.123(3) Uani 1 1 d .
H12 H 0.1541 0.3138 0.4571 0.147 Uiso 1 1 calc R
C13 C 0.1470(3) 0.4436(9) 0.3756(4) 0.092(2) Uani 1 1 d .
H13 H 0.1141 0.4048 0.3486 0.111 Uiso 1 1 calc R
C14 C 0.0467(3) 0.9186(7) -0.0538(3) 0.0626(16) Uani 1 1 d .
C15 C 0.0101(3) 0.9423(9) -0.1142(4) 0.099(2) Uani 1 1 d .
H15 H -0.0240 0.9012 -0.1251 0.119 Uiso 1 1 calc R
C16 C 0.0235(4) 1.0265(11) -0.1590(4) 0.125(3) Uani 1 1 d .
H16 H -0.0029 1.0465 -0.1996 0.149 Uiso 1 1 calc R
C17 C 0.0730(4) 1.0834(9) -0.1481(4) 0.094(2) Uani 1 1 d .
H17 H 0.0814 1.1337 -0.1812 0.113 Uiso 1 1 calc R
C18 C 0.1097(3) 1.0635(9) -0.0867(4) 0.093(2) Uani 1 1 d .
H18 H 0.1435 1.1062 -0.0764 0.111 Uiso 1 1 calc R
C19 C 0.0969(3) 0.9784(8) -0.0382(3) 0.089(2) Uani 1 1 d .
H19 H 0.1222 0.9634 0.0037 0.107 Uiso 1 1 calc R
C20 C 0.1564(4) 1.2294(8) 0.1832(4) 0.141(4) Uani 1 1 d .
H20A H 0.1851 1.1731 0.1766 0.211 Uiso 1 1 calc R
H20B H 0.1686 1.3317 0.2014 0.211 Uiso 1 1 calc R
H20C H 0.1277 1.2416 0.1417 0.211 Uiso 1 1 calc R
C21 C 0.1955(3) 1.1040(9) 0.3052(4) 0.117(3) Uani 1 1 d .
H21A H 0.1898 1.0467 0.3403 0.175 Uiso 1 1 calc R
H21B H 0.2092 1.2072 0.3206 0.175 Uiso 1 1 calc R
H21C H 0.2206 1.0480 0.2911 0.175 Uiso 1 1 calc R

loop_
_atom_site_aniso_label
_atom_site_aniso_U_11
_atom_site_aniso_U_22
_atom_site_aniso_U_33
_atom_site_aniso_U_23
_atom_site_aniso_U_13
_atom_site_aniso_U_12
Mo1 0.0599(4) 0.0572(4) 0.0672(4) 0.0013(3) 0.0173(3) 0.0000(3)
S1 0.0867(14) 0.0659(12) 0.1139(15) -0.0143(10) 0.0383(12) -0.0001(9)
C1 0.054(4) 0.048(3) 0.058(4) 0.000(3) 0.015(3) 0.003(3)
N1 0.065(4) 0.058(3) 0.066(3) 0.001(3) 0.020(3) 0.001(3)
O1 0.067(3) 0.075(3) 0.093(3) 0.004(2) 0.030(2) -0.005(2)
N2 0.066(4) 0.078(4) 0.067(3) 0.003(3) 0.019(3) -0.005(3)
O2 0.084(3) 0.074(3) 0.090(3) -0.004(2) 0.037(3) 0.004(2)
C2 0.070(4) 0.061(4) 0.062(4) -0.003(3) 0.016(4) 0.000(3)
N3 0.069(4) 0.057(3) 0.068(4) -0.004(3) 0.018(3) 0.004(3)
O3 0.079(3) 0.073(3) 0.078(3) 0.014(2) 0.022(3) 0.001(2)
C3 0.066(5) 0.058(4) 0.080(5) 0.000(3) 0.024(4) 0.002(3)
O4 0.076(3) 0.073(3) 0.073(3) 0.003(2) 0.012(3) -0.008(2)
N4 0.087(4) 0.067(3) 0.055(3) 0.005(3) 0.021(3) 0.009(3)
C4 0.075(5) 0.085(5) 0.088(5) -0.004(4) 0.025(4) -0.019(4)
O5 0.066(3) 0.057(2) 0.090(3) -0.012(2) 0.018(2) 0.002(2)
C5 0.075(5) 0.052(4) 0.069(4) -0.004(3) 0.026(4) -0.005(3)
C6 0.110(6) 0.108(6) 0.090(5) 0.010(4) 0.039(5) -0.035(5)
C7 0.080(5) 0.059(4) 0.070(5) -0.006(3) 0.014(4) 0.022(4)
C8 0.094(6) 0.079(5) 0.062(4) 0.012(4) 0.032(4) 0.039(4)
C9 0.090(6) 0.133(7) 0.085(6) 0.009(5) 0.007(5) 0.012(5)
C10 0.115(9) 0.213(12) 0.083(7) 0.019(7) 0.004(6) 0.039(8)
C11 0.158(12) 0.212(13) 0.067(7) 0.026(7) 0.017(7) 0.078(11)
C12 0.170(10) 0.120(7) 0.100(7) 0.059(6) 0.077(7) 0.055(7)
C13 0.101(6) 0.089(5) 0.091(6) 0.010(4) 0.038(5) 0.026(5)
C14 0.075(5) 0.057(4) 0.060(4) -0.002(3) 0.031(4) 0.010(3)
C15 0.087(6) 0.134(6) 0.072(5) 0.020(5) 0.023(5) -0.024(5)
C16 0.124(8) 0.167(9) 0.069(5) 0.037(5) 0.017(6) -0.006(7)
C17 0.117(7) 0.102(5) 0.077(6) 0.016(4) 0.049(6) -0.001(5)
C18 0.077(5) 0.113(6) 0.091(6) 0.003(5) 0.033(5) -0.016(4)
C19 0.082(6) 0.107(6) 0.070(5) 0.025(4) 0.017(4) 0.006(4)
C20 0.221(12) 0.070(5) 0.164(9) 0.015(5) 0.108(9) 0.004(6)
C21 0.082(6) 0.120(7) 0.135(7) -0.030(5) 0.023(5) -0.008(5)

loop_
_atom_type_symbol
_atom_type_description
_atom_type_scat_dispersion_real
_atom_type_scat_dispersion_imag
_atom_type_scat_source
C C 0.0033 0.0016 'International Tables Vol C Tables 4.2.6.8 and 6.1.1.4'
H H 0.0000 0.0000 'International Tables Vol C Tables 4.2.6.8 and 6.1.1.4'
N N 0.0061 0.0033 'International Tables Vol C Tables 4.2.6.8 and 6.1.1.4'
O O 0.0106 0.0060 'International Tables Vol C Tables 4.2.6.8 and 6.1.1.4'
S S 0.1246 0.1234 'International Tables Vol C Tables 4.2.6.8 and 6.1.1.4'
Mo Mo -1.6832 0.6857 'International Tables Vol C Tables 4.2.6.8 and 6.1.1.4'

loop_
_geom_angle_atom_site_label_1
_geom_angle_atom_site_label_2
_geom_angle_atom_site_label_3
_geom_angle
O2 Mo1 O1 105.3(2)
O2 Mo1 O4 97.09(19)
O1 Mo1 O4 102.87(18)
O2 Mo1 O3 98.67(19)
O1 Mo1 O3 95.21(19)
O4 Mo1 O3 151.90(19)
O2 Mo1 N3 92.46(18)
O1 Mo1 N3 159.51(18)
O4 Mo1 N3 84.58(18)
O3 Mo1 N3 71.66(19)
O2 Mo1 O5 167.04(17)
O1 Mo1 O5 87.63(17)
O4 Mo1 O5 78.86(16)
O3 Mo1 O5 80.61(16)
N3 Mo1 O5 74.97(14)
O5 S1 C20 106.1(3)
O5 S1 C21 106.4(3)
C20 S1 C21 99.1(4)
O4 C1 N1 121.5(5)
O4 C1 C2 130.0(6)
N1 C1 C2 108.6(5)
C1 N1 N2 111.2(5)
C1 N1 C14 131.5(5)
N2 N1 C14 117.3(5)
C3 N2 N1 105.2(5)
C1 C2 C5 124.5(6)
C1 C2 C3 103.9(5)
C5 C2 C3 131.5(6)
C5 N3 N4 118.1(5)
C5 N3 Mo1 128.8(4)
N4 N3 Mo1 113.0(4)
C7 O3 Mo1 121.5(4)
N2 C3 C2 111.1(6)
N2 C3 C4 117.7(6)
C2 C3 C4 131.1(6)
C1 O4 Mo1 128.3(4)
C7 N4 N3 111.0(6)
C3 C4 H4A 109.5
C3 C4 H4B 109.5
H4A C4 H4B 109.5
C3 C4 H4C 109.5
H4A C4 H4C 109.5
H4B C4 H4C 109.5
S1 O5 Mo1 137.0(2)
N3 C5 C2 120.6(6)
N3 C5 C6 120.9(6)
C2 C5 C6 118.5(6)
C5 C6 H6A 109.5
C5 C6 H6B 109.5
H6A C6 H6B 109.5
C5 C6 H6C 109.5
H6A C6 H6C 109.5
H6B C6 H6C 109.5
N4 C7 O3 122.4(6)
N4 C7 C8 120.6(7)
O3 C7 C8 117.1(7)
C9 C8 C13 120.2(7)
C9 C8 C7 119.3(8)
C13 C8 C7 120.5(8)
C8 C9 C10 119.4(9)
C8 C9 H9 120.3
C10 C9 H9 120.3
C11 C10 C9 122.2(11)
C11 C10 H10 118.9
C9 C10 H10 118.9
C12 C11 C10 118.4(10)
C12 C11 H11 120.8
C10 C11 H11 120.8
C11 C12 C13 121.7(10)
C11 C12 H12 119.1
C13 C12 H12 119.1
C8 C13 C12 117.9(8)
C8 C13 H13 121.0
C12 C13 H13 121.0
C15 C14 C19 120.2(6)
C15 C14 N1 118.5(6)
C19 C14 N1 121.3(6)
C14 C15 C16 119.3(7)
C14 C15 H15 120.3
C16 C15 H15 120.3
C15 C16 C17 123.9(8)
C15 C16 H16 118.0
C17 C16 H16 118.0
C16 C17 C18 116.9(7)
C16 C17 H17 121.6
C18 C17 H17 121.6
C17 C18 C19 120.7(7)
C17 C18 H18 119.7
C19 C18 H18 119.7
C14 C19 C18 118.8(6)
C14 C19 H19 120.6
C18 C19 H19 120.6
S1 C20 H20A 109.5
S1 C20 H20B 109.5
H20A C20 H20B 109.5
S1 C20 H20C 109.5
H20A C20 H20C 109.5
H20B C20 H20C 109.5
S1 C21 H21A 109.5
S1 C21 H21B 109.5
H21A C21 H21B 109.5
S1 C21 H21C 109.5
H21A C21 H21C 109.5
H21B C21 H21C 109.5

loop_
_geom_bond_atom_site_label_1
_geom_bond_atom_site_label_2
_geom_bond_distance
Mo1 O2 1.684(4)
Mo1 O1 1.690(4)
Mo1 O4 1.963(4)
Mo1 O3 1.970(4)
Mo1 N3 2.273(5)
Mo1 O5 2.304(4)
S1 O5 1.507(4)
S1 C20 1.757(8)
S1 C21 1.787(7)
C1 O4 1.310(6)
C1 N1 1.337(7)
C1 C2 1.414(8)
N1 N2 1.417(7)
N1 C14 1.429(7)
N2 C3 1.341(7)
C2 C5 1.426(8)
C2 C3 1.448(8)
N3 C5 1.294(7)
N3 N4 1.398(6)
O3 C7 1.323(8)
C3 C4 1.501(8)
N4 C7 1.279(8)
C4 H4A 0.9600
C4 H4B 0.9600
C4 H4C 0.9600
C5 C6 1.523(8)
C6 H6A 0.9600
C6 H6B 0.9600
C6 H6C 0.9600
C7 C8 1.497(9)
C8 C9 1.348(9)
C8 C13 1.389(9)
C9 C10 1.382(11)
C9 H9 0.9300
C10 C11 1.355(14)
C10 H10 0.9300
C11 C12 1.339(13)
C11 H11 0.9300
C12 C13 1.411(10)
C12 H12 0.9300
C13 H13 0.9300
C14 C15 1.344(8)
C14 C19 1.367(9)
C15 C16 1.354(10)
C15 H15 0.9300
C16 C17 1.355(10)
C16 H16 0.9300
C17 C18 1.357(9)
C17 H17 0.9300
C18 C19 1.417(9)
C18 H18 0.9300
C19 H19 0.9300
C20 H20A 0.9600
C20 H20B 0.9600
C20 H20C 0.9600
C21 H21A 0.9600
C21 H21B 0.9600
C21 H21C 0.9600

loop_
_geom_torsion_atom_site_label_1
_geom_torsion_atom_site_label_2
_geom_torsion_atom_site_label_3
_geom_torsion_atom_site_label_4
_geom_torsion
O4 C1 N1 N2 -178.1(5)
C2 C1 N1 N2 0.3(6)
O4 C1 N1 C14 4.4(9)
C2 C1 N1 C14 -177.3(5)
C1 N1 N2 C3 0.0(6)
C14 N1 N2 C3 177.9(5)
O4 C1 C2 C5 -3.4(10)
N1 C1 C2 C5 178.4(5)
O4 C1 C2 C3 177.8(5)
N1 C1 C2 C3 -0.4(6)
O2 Mo1 N3 C5 -82.2(5)
O1 Mo1 N3 C5 127.4(6)
O4 Mo1 N3 C5 14.7(5)
O3 Mo1 N3 C5 179.5(5)
O5 Mo1 N3 C5 94.6(5)
O2 Mo1 N3 N4 93.7(4)
O1 Mo1 N3 N4 -56.8(7)
O4 Mo1 N3 N4 -169.4(4)
O3 Mo1 N3 N4 -4.7(3)
O5 Mo1 N3 N4 -89.5(3)
O2 Mo1 O3 C7 -84.0(4)
O1 Mo1 O3 C7 169.7(4)
O4 Mo1 O3 C7 39.5(6)
N3 Mo1 O3 C7 5.8(4)
O5 Mo1 O3 C7 82.9(4)
N1 N2 C3 C2 -0.3(6)
N1 N2 C3 C4 178.6(5)
C1 C2 C3 N2 0.4(7)
C5 C2 C3 N2 -178.2(6)
C1 C2 C3 C4 -178.3(6)
C5 C2 C3 C4 3.1(11)
N1 C1 O4 Mo1 -162.8(4)
C2 C1 O4 Mo1 19.2(9)
O2 Mo1 O4 C1 72.5(5)
O1 Mo1 O4 C1 -180.0(5)
O3 Mo1 O4 C1 -51.2(6)
N3 Mo1 O4 C1 -19.3(5)
O5 Mo1 O4 C1 -95.0(5)
C5 N3 N4 C7 179.4(5)
Mo1 N3 N4 C7 3.0(6)
C20 S1 O5 Mo1 50.9(5)
C21 S1 O5 Mo1 -53.9(5)
O1 Mo1 O5 S1 -4.3(4)
O4 Mo1 O5 S1 -107.9(4)
O3 Mo1 O5 S1 91.4(4)
N3 Mo1 O5 S1 164.8(4)
N4 N3 C5 C2 177.3(5)
Mo1 N3 C5 C2 -7.0(8)
N4 N3 C5 C6 -1.5(8)
Mo1 N3 C5 C6 174.2(4)
C1 C2 C5 N3 -2.1(9)
C3 C2 C5 N3 176.3(6)
C1 C2 C5 C6 176.7(6)
C3 C2 C5 C6 -4.8(10)
N3 N4 C7 O3 1.7(8)
N3 N4 C7 C8 -179.6(5)
Mo1 O3 C7 N4 -6.6(8)
Mo1 O3 C7 C8 174.5(4)
N4 C7 C8 C9 -168.1(6)
O3 C7 C8 C9 10.7(9)
N4 C7 C8 C13 11.3(9)
O3 C7 C8 C13 -169.8(5)
C13 C8 C9 C10 0.4(12)
C7 C8 C9 C10 179.9(7)
C8 C9 C10 C11 -0.5(16)
C9 C10 C11 C12 1.9(18)
C10 C11 C12 C13 -3.2(17)
C9 C8 C13 C12 -1.6(10)
C7 C8 C13 C12 178.9(6)
C11 C12 C13 C8 3.1(13)
C1 N1 C14 C15 -177.9(6)
N2 N1 C14 C15 4.7(8)
C1 N1 C14 C19 3.7(9)
N2 N1 C14 C19 -173.7(5)
C19 C14 C15 C16 -0.4(11)
N1 C14 C15 C16 -178.8(7)
C14 C15 C16 C17 3.5(14)
C15 C16 C17 C18 -5.1(14)
C16 C17 C18 C19 3.7(12)
C15 C14 C19 C18 -0.7(10)
N1 C14 C19 C18 177.7(6)
C17 C18 C19 C14 -1.0(11)
